data_8105621
loop_
_publ_author_name
'Liguo, Yang'
'Xin, Wang'
'Yongsheng, Niu'
'Haixiang, Song'
'Dayong, Tian'
'Linna, Gao'

_publ_section_title
;
 Crystal structure of
 catena-poly[aqua-(\m2-1,7-dicarba-closo-dodecaborane-1,7-dicarboxylato-\k2
 O:O&#x2032;)-(1,10-phenanthrolin-\k2 N,N&#x2032;)copper(II)],
 C16H20B10CuN2O5
;
_journal_issue 2
_journal_name_full 'Zeitschrift f\"ur Kristallographie - New Crystal Structures'
_journal_page_first 291
_journal_page_last 293
_journal_paper_doi 10.1515/ncrs-2018-0351
_journal_volume 234
_journal_year 2019
_chemical_formula_sum 'C16 H20 B10 Cu N2 O5'
_chemical_formula_weight 491.98
_space_group_crystal_system monoclinic
_space_group_IT_number 14
_space_group_name_Hall '-P 2yn'
_space_group_name_H-M_alt 'P 1 21/n 1'
_atom_sites_solution_hydrogens mixed
_audit_creation_method SHELXL-2014/7
_cell_angle_alpha 90
_cell_angle_beta 94.4880(10)
_cell_angle_gamma 90
_cell_formula_units_Z 4
_cell_length_a 7.4252(8)
_cell_length_b 13.5409(14)
_cell_length_c 23.020(3)
_cell_measurement_reflns_used 1024
_cell_measurement_temperature 298(2)
_cell_measurement_theta_max 26.124
_cell_measurement_theta_min 2.3265
_cell_volume 2307.4(5)
_computing_cell_refinement 'Bruker SMART'
_computing_data_collection 'Bruker SMART'
_computing_data_reduction 'Bruker SHELXTL'
_computing_molecular_graphics 'Bruker SHELXTL'
_computing_publication_material 'Bruker SHELXTL'
_computing_structure_refinement 'SHELXL-2014/7 (Sheldrick, 2014)'
_computing_structure_solution 'Bruker SHELXTL'
_diffrn_ambient_temperature 298(2)
_diffrn_measured_fraction_theta_full 0.997
_diffrn_measured_fraction_theta_max 0.997
_diffrn_measurement_device_type 'CCD area detector'
_diffrn_measurement_method 'phi and omega scans'
_diffrn_radiation_type MoK\a
_diffrn_radiation_wavelength 0.71073
_diffrn_reflns_av_R_equivalents 0.1077
_diffrn_reflns_av_unetI/netI 0.1324
_diffrn_reflns_Laue_measured_fraction_full 0.997
_diffrn_reflns_Laue_measured_fraction_max 0.997
_diffrn_reflns_limit_h_max 8
_diffrn_reflns_limit_h_min -8
_diffrn_reflns_limit_k_max 16
_diffrn_reflns_limit_k_min -15
_diffrn_reflns_limit_l_max 27
_diffrn_reflns_limit_l_min -19
_diffrn_reflns_number 13596
_diffrn_reflns_point_group_measured_fraction_full 0.997
_diffrn_reflns_point_group_measured_fraction_max 0.997
_diffrn_reflns_theta_full 25.019
_diffrn_reflns_theta_max 25.019
_diffrn_reflns_theta_min 2.326
_diffrn_source 'sealed tube'
_exptl_absorpt_coefficient_mu 0.978
_exptl_absorpt_correction_T_max 0.8849
_exptl_absorpt_correction_T_min 0.7807
_exptl_absorpt_correction_type none
_exptl_absorpt_process_details sadabs
_exptl_crystal_colour blue
_exptl_crystal_density_diffrn 1.416
_exptl_crystal_description block
_exptl_crystal_F_000 996
_exptl_crystal_size_max 0.120
_exptl_crystal_size_mid 0.100
_exptl_crystal_size_min 0.080
_refine_diff_density_max 0.530
_refine_diff_density_min -0.375
_refine_diff_density_rms 0.076
_refine_ls_extinction_coef .
_refine_ls_extinction_method none
_refine_ls_goodness_of_fit_ref 0.872
_refine_ls_hydrogen_treatment constr
_refine_ls_matrix_type full
_refine_ls_number_parameters 307
_refine_ls_number_reflns 4058
_refine_ls_number_restraints 0
_refine_ls_restrained_S_all 0.872
_refine_ls_R_factor_all 0.1383
_refine_ls_R_factor_gt 0.0583
_refine_ls_shift/su_max 0.001
_refine_ls_shift/su_mean 0.000
_refine_ls_structure_factor_coef Fsqd
_refine_ls_weighting_details 'w=1/[\s^2^(Fo^2^)+(0.0483P)^2^] where P=(Fo^2^+2Fc^2^)/3'
_refine_ls_weighting_scheme calc
_refine_ls_wR_factor_gt 0.1069
_refine_ls_wR_factor_ref 0.1320
_reflns_Friedel_coverage 0.000
_reflns_Friedel_fraction_full .
_reflns_Friedel_fraction_max .
_reflns_number_gt 1934
_reflns_number_total 4058
_reflns_threshold_expression 'I > 2\s(I)'
_cod_data_source_file suppl_ncrs-2018-0351_suppl.cif
_cod_data_source_block 1
_cod_original_cell_volume 2307.4(4)
_cod_original_sg_symbol_H-M 'P 21/n'
_cod_database_code 8105621
_shelx_shelxl_version_number 2014/7
_shelx_space_group_comment
;
The symmetry employed for this shelxl refinement is uniquely defined
by the following loop, which should always be used as a source of
symmetry information in preference to the above space-group names.
They are only intended as comments.
;
_shelx_estimated_absorpt_t_min 0.892
_shelx_estimated_absorpt_t_max 0.926

loop_
_space_group_symop_operation_xyz
'x, y, z'
'-x+1/2, y+1/2, -z+1/2'
'-x, -y, -z'
'x-1/2, -y-1/2, z-1/2'

loop_
_atom_site_label
_atom_site_type_symbol
_atom_site_fract_x
_atom_site_fract_y
_atom_site_fract_z
_atom_site_U_iso_or_equiv
_atom_site_adp_type
_atom_site_occupancy
_atom_site_site_symmetry_order
_atom_site_calc_flag
_atom_site_refinement_flags_posn
_atom_site_refinement_flags_adp
_atom_site_refinement_flags_occupancy
_atom_site_disorder_assembly
_atom_site_disorder_group
Cu1 Cu 0.62348(9) 0.89743(4) 0.85985(3) 0.0483(2) Uani 1 1 d . . . . .
N1 N 0.6945(6) 1.0407(3) 0.8666(2) 0.0507(12) Uani 1 1 d . . . . .
N2 N 0.6744(5) 0.9041(3) 0.94820(17) 0.0435(11) Uani 1 1 d . . . . .
O1 O 0.5328(5) 0.7641(3) 0.86750(15) 0.0582(11) Uani 1 1 d . . . . .
O2 O 0.6874(6) 0.6861(3) 0.8024(2) 0.0846(14) Uani 1 1 d . . . . .
O3 O 0.5140(5) 0.9178(2) 0.78020(15) 0.0541(10) Uani 1 1 d . . . . .
O4 O 0.2428(6) 0.9233(3) 0.81478(17) 0.0697(12) Uani 1 1 d . . . . .
O5 O 0.8944(5) 0.8470(3) 0.83441(16) 0.0665(11) Uani 1 1 d . . . . .
H5C H 0.8643 0.7960 0.8140 0.080 Uiso 1 1 d R U . . .
H5D H 0.9777 0.8777 0.8188 0.080 Uiso 1 1 d R U . . .
B1 B 0.2359(10) 0.6169(5) 0.8675(3) 0.066(2) Uani 1 1 d . . . . .
H1 H 0.1835 0.6877 0.8825 0.079 Uiso 1 1 calc R U . . .
B2 B 0.4098(11) 0.5534(5) 0.9091(3) 0.070(2) Uani 1 1 d . . . . .
H2 H 0.4693 0.5833 0.9507 0.084 Uiso 1 1 calc R U . . .
B3 B 0.5420(10) 0.4888(5) 0.8592(3) 0.061(2) Uani 1 1 d . . . . .
H3 H 0.6879 0.4772 0.8690 0.073 Uiso 1 1 calc R U . . .
B4 B 0.4492(9) 0.5130(4) 0.7883(3) 0.0509(17) Uani 1 1 d . . . . .
H4 H 0.5342 0.5162 0.7513 0.061 Uiso 1 1 calc R U . . .
B5 B 0.2604(9) 0.5933(5) 0.7931(3) 0.0521(17) Uani 1 1 d . . . . .
H5 H 0.2231 0.6489 0.7594 0.062 Uiso 1 1 calc R U . . .
B6 B 0.0943(10) 0.5282(6) 0.8287(3) 0.065(2) Uani 1 1 d . . . . .
H6 H -0.0510 0.5401 0.8180 0.078 Uiso 1 1 calc R U . . .
B7 B 0.1891(12) 0.5027(6) 0.9012(3) 0.087(3) Uani 1 1 d . . . . .
H7 H 0.1043 0.4986 0.9382 0.105 Uiso 1 1 calc R U . . .
B8 B 0.3792(12) 0.4236(6) 0.8961(3) 0.078(3) Uani 1 1 d . . . . .
H8 H 0.4187 0.3685 0.9299 0.094 Uiso 1 1 calc R U . . .
B9 B 0.4017(9) 0.4005(5) 0.8214(3) 0.0591(19) Uani 1 1 d . . . . .
H9 H 0.4539 0.3300 0.8059 0.071 Uiso 1 1 calc R U . . .
B10 B 0.1837(10) 0.4083(5) 0.8470(3) 0.069(2) Uani 1 1 d . . . . .
H10 H 0.0954 0.3433 0.8482 0.083 Uiso 1 1 calc R U . . .
C1 C 0.4442(7) 0.6005(4) 0.8412(2) 0.0467(13) Uani 1 1 d . . . . .
C2 C 0.2351(7) 0.4685(4) 0.7846(2) 0.0461(14) Uani 1 1 d . . . . .
C3 C 0.5689(8) 0.6912(4) 0.8365(3) 0.0536(15) Uani 1 1 d . . . . .
C4 C 0.3452(9) 0.9326(4) 0.7753(2) 0.0501(15) Uani 1 1 d . . . . .
C5 C 0.7106(8) 1.1078(4) 0.8245(2) 0.0565(15) Uani 1 1 d . . . . .
H5A H 0.6839 1.0891 0.7860 0.068 Uiso 1 1 calc R U . . .
C6 C 0.7662(8) 1.2053(4) 0.8366(3) 0.0631(17) Uani 1 1 d . . . . .
H17 H 0.7779 1.2494 0.8062 0.076 Uiso 1 1 calc R U . . .
C7 C 0.8031(8) 1.2355(4) 0.8924(3) 0.0636(17) Uani 1 1 d . . . . .
H11 H 0.8364 1.3007 0.9002 0.076 Uiso 1 1 calc R U . . .
C8 C 0.7908(7) 1.1677(4) 0.9389(3) 0.0518(15) Uani 1 1 d . . . . .
C9 C 0.7375(7) 1.0702(4) 0.9232(2) 0.0432(13) Uani 1 1 d . . . . .
C10 C 0.7264(7) 0.9956(4) 0.9673(2) 0.0433(13) Uani 1 1 d . . . . .
C11 C 0.7683(7) 1.0192(4) 1.0262(2) 0.0479(14) Uani 1 1 d . . . . .
C12 C 0.8195(8) 1.1186(5) 1.0415(3) 0.0623(17) Uani 1 1 d . . . . .
H12 H 0.8451 1.1351 1.0805 0.075 Uiso 1 1 calc R U . . .
C13 C 0.8312(8) 1.1893(4) 0.9997(3) 0.0597(16) Uani 1 1 d . . . . .
H13 H 0.8662 1.2529 1.0108 0.072 Uiso 1 1 calc R U . . .
C14 C 0.7563(8) 0.9423(5) 1.0667(2) 0.0601(17) Uani 1 1 d . . . . .
H14 H 0.7832 0.9538 1.1063 0.072 Uiso 1 1 calc R U . . .
C15 C 0.7042(8) 0.8499(4) 1.0473(3) 0.0613(17) Uani 1 1 d . . . . .
H15 H 0.6971 0.7984 1.0737 0.074 Uiso 1 1 calc R U . . .
C16 C 0.6621(8) 0.8334(4) 0.9881(3) 0.0546(15) Uani 1 1 d . . . . .
H16 H 0.6240 0.7708 0.9759 0.066 Uiso 1 1 calc R U . . .

loop_
_atom_site_aniso_label
_atom_site_aniso_U_11
_atom_site_aniso_U_22
_atom_site_aniso_U_33
_atom_site_aniso_U_23
_atom_site_aniso_U_13
_atom_site_aniso_U_12
Cu1 0.0462(5) 0.0500(4) 0.0493(4) 0.0005(3) 0.0077(3) -0.0032(4)
N1 0.042(3) 0.058(3) 0.053(3) 0.006(2) 0.010(2) -0.001(2)
N2 0.038(3) 0.045(3) 0.049(3) 0.002(2) 0.006(2) -0.001(2)
O1 0.066(3) 0.052(2) 0.059(3) -0.0096(19) 0.019(2) -0.004(2)
O2 0.085(4) 0.070(3) 0.104(4) -0.026(2) 0.044(3) -0.025(2)
O3 0.034(2) 0.069(3) 0.059(2) 0.0085(18) 0.0056(19) -0.002(2)
O4 0.058(3) 0.099(3) 0.054(3) 0.014(2) 0.016(2) 0.009(2)
O5 0.042(3) 0.071(3) 0.089(3) -0.010(2) 0.018(2) -0.007(2)
B1 0.055(5) 0.080(5) 0.065(5) -0.022(4) 0.015(4) -0.004(4)
B2 0.080(6) 0.083(5) 0.048(5) 0.001(4) 0.005(4) -0.030(5)
B3 0.055(5) 0.064(5) 0.063(5) 0.003(4) -0.007(4) -0.006(4)
B4 0.052(5) 0.043(4) 0.060(4) -0.009(3) 0.012(3) -0.002(3)
B5 0.048(4) 0.056(4) 0.053(4) -0.011(3) 0.008(3) 0.000(3)
B6 0.034(5) 0.102(6) 0.064(5) -0.024(4) 0.022(4) -0.002(4)
B7 0.096(8) 0.118(7) 0.052(5) -0.012(5) 0.032(5) -0.048(6)
B8 0.087(7) 0.084(6) 0.060(5) 0.020(4) -0.013(4) -0.035(5)
B9 0.055(5) 0.051(4) 0.070(5) 0.013(4) -0.004(4) 0.003(4)
B10 0.076(6) 0.082(5) 0.050(4) 0.010(4) 0.008(4) -0.031(5)
C1 0.044(4) 0.048(3) 0.049(3) -0.002(3) 0.007(3) -0.006(3)
C2 0.039(4) 0.052(3) 0.048(4) 0.001(3) 0.007(3) -0.007(3)
C3 0.043(4) 0.064(4) 0.055(4) -0.001(3) 0.014(3) -0.008(3)
C4 0.049(4) 0.048(4) 0.054(4) -0.001(3) 0.010(3) 0.001(3)
C5 0.061(4) 0.060(4) 0.050(4) -0.001(3) 0.013(3) 0.003(3)
C6 0.068(5) 0.053(4) 0.071(5) 0.006(3) 0.020(4) -0.005(3)
C7 0.052(4) 0.055(4) 0.084(5) -0.003(4) 0.014(4) -0.006(3)
C8 0.039(4) 0.053(4) 0.066(4) -0.002(3) 0.017(3) -0.002(3)
C9 0.024(3) 0.055(4) 0.051(4) -0.001(3) 0.006(3) -0.001(2)
C10 0.028(3) 0.051(4) 0.052(4) -0.003(3) 0.011(3) 0.002(3)
C11 0.038(4) 0.053(4) 0.053(4) -0.007(3) 0.006(3) -0.003(3)
C12 0.056(4) 0.082(5) 0.049(4) -0.013(3) 0.003(3) -0.008(3)
C13 0.058(4) 0.057(4) 0.065(4) -0.013(3) 0.010(3) -0.013(3)
C14 0.057(5) 0.081(5) 0.043(4) 0.002(3) 0.008(3) 0.002(3)
C15 0.070(5) 0.062(4) 0.052(4) 0.008(3) 0.005(3) -0.001(3)
C16 0.048(4) 0.050(4) 0.066(4) 0.008(3) 0.006(3) -0.003(3)

loop_
_atom_type_symbol
_atom_type_description
_atom_type_scat_dispersion_real
_atom_type_scat_dispersion_imag
_atom_type_scat_source
C C 0.0033 0.0016 'International Tables Vol C Tables 4.2.6.8 and 6.1.1.4'
H H 0.0000 0.0000 'International Tables Vol C Tables 4.2.6.8 and 6.1.1.4'
N N 0.0061 0.0033 'International Tables Vol C Tables 4.2.6.8 and 6.1.1.4'
O O 0.0106 0.0060 'International Tables Vol C Tables 4.2.6.8 and 6.1.1.4'
Cu Cu 0.3201 1.2651 'International Tables Vol C Tables 4.2.6.8 and 6.1.1.4'
B B 0.0013 0.0007 'International Tables Vol C Tables 4.2.6.8 and 6.1.1.4'

loop_
_geom_angle_atom_site_label_1
_geom_angle_atom_site_label_2
_geom_angle_atom_site_label_3
_geom_angle
_geom_angle_site_symmetry_1
_geom_angle_site_symmetry_3
O1 Cu1 O3 95.40(15) . .
O1 Cu1 N1 168.69(17) . .
O3 Cu1 N1 91.35(16) . .
O1 Cu1 N2 89.37(16) . .
O3 Cu1 N2 162.53(16) . .
N1 Cu1 N2 81.59(18) . .
O1 Cu1 O5 93.74(15) . .
O3 Cu1 O5 96.47(15) . .
N1 Cu1 O5 94.50(16) . .
N2 Cu1 O5 99.98(15) . .
C5 N1 C9 117.4(5) . .
C5 N1 Cu1 129.4(4) . .
C9 N1 Cu1 113.1(3) . .
C16 N2 C10 117.7(4) . .
C16 N2 Cu1 129.6(4) . .
C10 N2 Cu1 112.8(3) . .
C3 O1 Cu1 126.0(4) . .
C4 O3 Cu1 116.0(4) . .
Cu1 O5 H5C 100.9 . .
Cu1 O5 H5D 131.2 . .
H5C O5 H5D 109.3 . .
C1 B1 B2 59.3(4) . .
C1 B1 B5 58.1(3) . .
B2 B1 B5 108.1(5) . .
C1 B1 B7 104.7(5) . .
B2 B1 B7 60.0(4) . .
B5 B1 B7 107.7(5) . .
C1 B1 B6 104.4(4) . .
B2 B1 B6 108.6(5) . .
B5 B1 B6 59.7(4) . .
B7 B1 B6 60.4(4) . .
C1 B1 H1 124.9 . .
B2 B1 H1 121.0 . .
B5 B1 H1 121.9 . .
B7 B1 H1 122.4 . .
B6 B1 H1 122.2 . .
C1 B2 B1 58.9(4) . .
C1 B2 B7 104.5(5) . .
B1 B2 B7 60.2(4) . .
C1 B2 B3 58.3(3) . .
B1 B2 B3 107.6(5) . .
B7 B2 B3 107.0(5) . .
C1 B2 B8 103.8(5) . .
B1 B2 B8 108.0(5) . .
B7 B2 B8 60.0(4) . .
B3 B2 B8 59.0(4) . .
C1 B2 H2 125.0 . .
B1 B2 H2 121.2 . .
B7 B2 H2 122.5 . .
B3 B2 H2 122.3 . .
B8 B2 H2 122.9 . .
C1 B3 B4 58.8(3) . .
C1 B3 B8 105.3(6) . .
B4 B3 B8 107.9(5) . .
C1 B3 B9 104.8(5) . .
B4 B3 B9 59.7(4) . .
B8 B3 B9 60.0(4) . .
C1 B3 B2 58.8(4) . .
B4 B3 B2 108.0(5) . .
B8 B3 B2 60.5(4) . .
B9 B3 B2 108.3(5) . .
C1 B3 H3 124.5 . .
B4 B3 H3 121.7 . .
B8 B3 H3 122.0 . .
B9 B3 H3 122.4 . .
B2 B3 H3 121.2 . .
C2 B4 C1 102.2(4) . .
C2 B4 B9 59.5(3) . .
C1 B4 B9 106.1(5) . .
C2 B4 B3 106.2(5) . .
C1 B4 B3 59.5(3) . .
B9 B4 B3 60.6(4) . .
C2 B4 B5 58.8(3) . .
C1 B4 B5 58.0(3) . .
B9 B4 B5 108.5(5) . .
B3 B4 B5 108.1(5) . .
C2 B4 H4 124.6 . .
C1 B4 H4 124.9 . .
B9 B4 H4 121.2 . .
B3 B4 H4 121.4 . .
B5 B4 H4 121.7 . .
C1 B5 C2 102.0(4) . .
C1 B5 B1 59.6(3) . .
C2 B5 B1 105.7(5) . .
C1 B5 B6 106.3(5) . .
C2 B5 B6 59.1(3) . .
B1 B5 B6 60.8(4) . .
C1 B5 B4 58.6(3) . .
C2 B5 B4 58.0(3) . .
B1 B5 B4 108.1(5) . .
B6 B5 B4 107.7(5) . .
C1 B5 H5 124.6 . .
C2 B5 H5 125.2 . .
B1 B5 H5 121.3 . .
B6 B5 H5 121.5 . .
B4 B5 H5 121.9 . .
C2 B6 B5 58.8(3) . .
C2 B6 B10 58.7(4) . .
B5 B6 B10 107.6(5) . .
C2 B6 B7 104.3(5) . .
B5 B6 B7 106.9(5) . .
B10 B6 B7 59.7(4) . .
C2 B6 B1 104.5(5) . .
B5 B6 B1 59.5(4) . .
B10 B6 B1 107.4(5) . .
B7 B6 B1 59.5(4) . .
C2 B6 H6 124.7 . .
B5 B6 H6 122.0 . .
B10 B6 H6 121.7 . .
B7 B6 H6 123.0 . .
B1 B6 H6 122.8 . .
B1 B7 B2 59.8(4) . .
B1 B7 B8 108.2(6) . .
B2 B7 B8 60.6(5) . .
B1 B7 B10 108.2(5) . .
B2 B7 B10 108.6(6) . .
B8 B7 B10 59.9(4) . .
B1 B7 B6 60.2(4) . .
B2 B7 B6 108.3(5) . .
B8 B7 B6 108.1(5) . .
B10 B7 B6 60.1(4) . .
B1 B7 H7 121.7 . .
B2 B7 H7 121.3 . .
B8 B7 H7 121.6 . .
B10 B7 H7 121.5 . .
B6 B7 H7 121.6 . .
B3 B8 B9 60.0(4) . .
B3 B8 B7 107.8(5) . .
B9 B8 B7 107.7(5) . .
B3 B8 B10 107.9(5) . .
B9 B8 B10 59.7(4) . .
B7 B8 B10 60.1(4) . .
B3 B8 B2 60.5(4) . .
B9 B8 B2 108.3(5) . .
B7 B8 B2 59.4(4) . .
B10 B8 B2 107.8(6) . .
B3 B8 H8 121.6 . .
B9 B8 H8 121.7 . .
B7 B8 H8 122.0 . .
B10 B8 H8 121.9 . .
B2 B8 H8 121.6 . .
C2 B9 B4 58.6(3) . .
C2 B9 B3 104.8(5) . .
B4 B9 B3 59.7(4) . .
C2 B9 B8 105.5(5) . .
B4 B9 B8 107.9(5) . .
B3 B9 B8 59.9(4) . .
C2 B9 B10 59.2(4) . .
B4 B9 B10 108.3(5) . .
B3 B9 B10 108.4(5) . .
B8 B9 B10 60.5(4) . .
C2 B9 H9 124.4 . .
B4 B9 H9 121.7 . .
B3 B9 H9 122.5 . .
B8 B9 H9 122.1 . .
B10 B9 H9 121.0 . .
C2 B10 B9 58.8(3) . .
C2 B10 B7 104.5(5) . .
B9 B10 B7 107.7(5) . .
C2 B10 B6 58.5(3) . .
B9 B10 B6 108.0(5) . .
B7 B10 B6 60.2(4) . .
C2 B10 B8 104.6(5) . .
B9 B10 B8 59.8(4) . .
B7 B10 B8 60.0(4) . .
B6 B10 B8 108.2(5) . .
C2 B10 H10 124.9 . .
B9 B10 H10 121.6 . .
B7 B10 H10 122.5 . .
B6 B10 H10 121.4 . .
B8 B10 H10 122.3 . .
C3 C1 B5 117.2(4) . .
C3 C1 B4 117.1(5) . .
B5 C1 B4 63.4(3) . .
C3 C1 B3 118.2(5) . .
B5 C1 B3 114.3(4) . .
B4 C1 B3 61.7(4) . .
C3 C1 B1 118.9(5) . .
B5 C1 B1 62.3(4) . .
B4 C1 B1 114.3(4) . .
B3 C1 B1 113.8(5) . .
C3 C1 B2 119.3(4) . .
B5 C1 B2 113.7(5) . .
B4 C1 B2 113.8(4) . .
B3 C1 B2 62.9(4) . .
B1 C1 B2 61.9(4) . .
C4 C2 B4 117.0(5) 2_546 .
C4 C2 B5 116.5(4) 2_546 .
B4 C2 B5 63.2(3) . .
C4 C2 B9 119.3(4) 2_546 .
B4 C2 B9 61.9(4) . .
B5 C2 B9 114.0(4) . .
C4 C2 B6 117.9(5) 2_546 .
B4 C2 B6 114.5(4) . .
B5 C2 B6 62.2(4) . .
B9 C2 B6 114.2(4) . .
C4 C2 B10 120.2(4) 2_546 .
B4 C2 B10 113.3(4) . .
B5 C2 B10 113.7(4) . .
B9 C2 B10 62.0(4) . .
B6 C2 B10 62.8(4) . .
O2 C3 O1 127.0(6) . .
O2 C3 C1 117.6(5) . .
O1 C3 C1 115.3(5) . .
O4 C4 O3 125.6(5) . .
O4 C4 C2 118.2(6) . 2_556
O3 C4 C2 116.2(5) . 2_556
N1 C5 C6 122.4(5) . .
N1 C5 H5A 118.8 . .
C6 C5 H5A 118.8 . .
C7 C6 C5 120.4(5) . .
C7 C6 H17 119.8 . .
C5 C6 H17 119.8 . .
C6 C7 C8 120.0(6) . .
C6 C7 H11 120.0 . .
C8 C7 H11 120.0 . .
C7 C8 C9 116.3(5) . .
C7 C8 C13 125.6(5) . .
C9 C8 C13 118.1(5) . .
N1 C9 C8 123.5(5) . .
N1 C9 C10 116.2(5) . .
C8 C9 C10 120.3(5) . .
N2 C10 C11 123.6(5) . .
N2 C10 C9 116.3(5) . .
C11 C10 C9 120.1(5) . .
C14 C11 C10 116.9(5) . .
C14 C11 C12 124.2(5) . .
C10 C11 C12 118.9(5) . .
C13 C12 C11 121.0(5) . .
C13 C12 H12 119.5 . .
C11 C12 H12 119.5 . .
C12 C13 C8 121.6(5) . .
C12 C13 H13 119.2 . .
C8 C13 H13 119.2 . .
C15 C14 C11 119.3(5) . .
C15 C14 H14 120.3 . .
C11 C14 H14 120.3 . .
C14 C15 C16 120.1(5) . .
C14 C15 H15 120.0 . .
C16 C15 H15 120.0 . .
N2 C16 C15 122.4(5) . .
N2 C16 H16 118.8 . .
C15 C16 H16 118.8 . .

loop_
_geom_bond_atom_site_label_1
_geom_bond_atom_site_label_2
_geom_bond_distance
_geom_bond_site_symmetry_2
Cu1 O1 1.940(4) .
Cu1 O3 1.966(3) .
Cu1 N1 2.014(4) .
Cu1 N2 2.041(4) .
Cu1 O5 2.245(4) .
N1 C5 1.339(6) .
N1 C9 1.377(6) .
N2 C16 1.334(6) .
N2 C10 1.361(6) .
O1 C3 1.259(6) .
O2 C3 1.227(7) .
O3 C4 1.266(6) .
O4 C4 1.235(6) .
O5 H5C 0.8555 .
O5 H5D 0.8478 .
B1 C1 1.718(8) .
B1 B2 1.770(10) .
B1 B5 1.765(9) .
B1 B7 1.776(10) .
B1 B6 1.788(10) .
B1 H1 1.1000 .
B2 C1 1.725(8) .
B2 B7 1.773(11) .
B2 B3 1.795(10) .
B2 B8 1.794(10) .
B2 H2 1.1000 .
B3 C1 1.715(8) .
B3 B4 1.753(9) .
B3 B8 1.767(10) .
B3 B9 1.769(9) .
B3 H3 1.1000 .
B4 C2 1.696(8) .
B4 C1 1.702(8) .
B4 B9 1.752(9) .
B4 B5 1.784(9) .
B4 H4 1.1000 .
B5 C1 1.692(8) .
B5 C2 1.711(8) .
B5 B6 1.769(9) .
B5 H5 1.1000 .
B6 C2 1.716(8) .
B6 B10 1.791(10) .
B6 B7 1.792(10) .
B6 H6 1.1000 .
B7 B8 1.783(12) .
B7 B10 1.784(10) .
B7 H7 1.1000 .
B8 B9 1.769(10) .
B8 B10 1.781(10) .
B8 H8 1.1000 .
B9 C2 1.712(8) .
B9 B10 1.768(10) .
B9 H9 1.1000 .
B10 C2 1.720(8) .
B10 H10 1.1000 .
C1 C3 1.546(7) .
C2 C4 1.538(7) 2_546
C4 C2 1.538(7) 2_556
C5 C6 1.406(7) .
C5 H5A 0.9300 .
C6 C7 1.355(7) .
C6 H17 0.9300 .
C7 C8 1.419(7) .
C7 H11 0.9300 .
C8 C9 1.417(7) .
C8 C13 1.437(7) .
C9 C10 1.438(7) .
C10 C11 1.406(6) .
C11 C14 1.405(7) .
C11 C12 1.435(7) .
C12 C13 1.365(7) .
C12 H12 0.9300 .
C13 H13 0.9300 .
C14 C15 1.374(7) .
C14 H14 0.9300 .
C15 C16 1.391(7) .
C15 H15 0.9300 .
C16 H16 0.9300 .

loop_
_geom_hbond_atom_site_label_D
_geom_hbond_atom_site_label_H
_geom_hbond_atom_site_label_A
_geom_hbond_distance_DH
_geom_hbond_distance_HA
_geom_hbond_distance_DA
_geom_hbond_angle_DHA
_geom_hbond_site_symmetry_A
C16 H16 O1 0.93 2.54 3.015(7) 112.4 .
O5 H5D O4 0.85 2.07 2.854(6) 153.2 1_655
O5 H5C O2 0.86 1.99 2.734(5) 145.0 .

loop_
_geom_torsion_atom_site_label_1
_geom_torsion_atom_site_label_2
_geom_torsion_atom_site_label_3
_geom_torsion_atom_site_label_4
_geom_torsion
_geom_torsion_site_symmetry_1
_geom_torsion_site_symmetry_2
_geom_torsion_site_symmetry_3
_geom_torsion_site_symmetry_4
B5 B1 B2 C1 32.7(4) . . . .
B7 B1 B2 C1 133.2(5) . . . .
B6 B1 B2 C1 96.0(5) . . . .
C1 B1 B2 B7 -133.2(5) . . . .
B5 B1 B2 B7 -100.4(5) . . . .
B6 B1 B2 B7 -37.2(5) . . . .
C1 B1 B2 B3 -33.3(4) . . . .
B5 B1 B2 B3 -0.5(7) . . . .
B7 B1 B2 B3 99.9(5) . . . .
B6 B1 B2 B3 62.8(6) . . . .
C1 B1 B2 B8 -95.5(5) . . . .
B5 B1 B2 B8 -62.8(6) . . . .
B7 B1 B2 B8 37.6(5) . . . .
B6 B1 B2 B8 0.5(7) . . . .
B1 B2 B3 C1 33.5(4) . . . .
B7 B2 B3 C1 96.9(5) . . . .
B8 B2 B3 C1 134.3(5) . . . .
C1 B2 B3 B4 -33.5(4) . . . .
B1 B2 B3 B4 0.0(6) . . . .
B7 B2 B3 B4 63.4(6) . . . .
B8 B2 B3 B4 100.8(5) . . . .
C1 B2 B3 B8 -134.3(5) . . . .
B1 B2 B3 B8 -100.8(6) . . . .
B7 B2 B3 B8 -37.4(5) . . . .
C1 B2 B3 B9 -96.6(5) . . . .
B1 B2 B3 B9 -63.1(6) . . . .
B7 B2 B3 B9 0.3(6) . . . .
B8 B2 B3 B9 37.7(5) . . . .
C1 B3 B4 C2 -94.8(5) . . . .
B8 B3 B4 C2 2.6(6) . . . .
B9 B3 B4 C2 39.7(4) . . . .
B2 B3 B4 C2 -61.3(5) . . . .
B8 B3 B4 C1 97.4(6) . . . .
B9 B3 B4 C1 134.5(5) . . . .
B2 B3 B4 C1 33.5(4) . . . .
C1 B3 B4 B9 -134.5(5) . . . .
B8 B3 B4 B9 -37.1(5) . . . .
B2 B3 B4 B9 -101.0(5) . . . .
C1 B3 B4 B5 -33.0(4) . . . .
B8 B3 B4 B5 64.4(6) . . . .
B9 B3 B4 B5 101.5(5) . . . .
B2 B3 B4 B5 0.5(6) . . . .
B2 B1 B5 C1 -33.2(4) . . . .
B7 B1 B5 C1 -96.6(5) . . . .
B6 B1 B5 C1 -134.6(5) . . . .
C1 B1 B5 C2 94.9(5) . . . .
B2 B1 B5 C2 61.7(6) . . . .
B7 B1 B5 C2 -1.7(6) . . . .
B6 B1 B5 C2 -39.7(4) . . . .
C1 B1 B5 B6 134.6(5) . . . .
B2 B1 B5 B6 101.4(6) . . . .
B7 B1 B5 B6 38.0(5) . . . .
C1 B1 B5 B4 34.0(4) . . . .
B2 B1 B5 B4 0.8(6) . . . .
B7 B1 B5 B4 -62.6(6) . . . .
B6 B1 B5 B4 -100.6(5) . . . .
C2 B4 B5 C1 132.0(4) . . . .
B9 B4 B5 C1 97.8(5) . . . .
B3 B4 B5 C1 33.6(4) . . . .
C1 B4 B5 C2 -132.0(4) . . . .
B9 B4 B5 C2 -34.2(4) . . . .
B3 B4 B5 C2 -98.4(5) . . . .
C2 B4 B5 B1 97.6(5) . . . .
C1 B4 B5 B1 -34.4(4) . . . .
B9 B4 B5 B1 63.4(6) . . . .
B3 B4 B5 B1 -0.8(6) . . . .
C2 B4 B5 B6 33.3(4) . . . .
C1 B4 B5 B6 -98.7(5) . . . .
B9 B4 B5 B6 -0.8(6) . . . .
B3 B4 B5 B6 -65.0(5) . . . .
C1 B5 B6 C2 -94.4(4) . . . .
B1 B5 B6 C2 -134.2(5) . . . .
B4 B5 B6 C2 -32.9(4) . . . .
C1 B5 B6 B10 -60.4(5) . . . .
C2 B5 B6 B10 34.0(4) . . . .
B1 B5 B6 B10 -100.2(5) . . . .
B4 B5 B6 B10 1.1(6) . . . .
C1 B5 B6 B7 2.4(6) . . . .
C2 B5 B6 B7 96.8(5) . . . .
B1 B5 B6 B7 -37.4(5) . . . .
B4 B5 B6 B7 63.9(6) . . . .
C1 B5 B6 B1 39.8(4) . . . .
C2 B5 B6 B1 134.2(5) . . . .
B4 B5 B6 B1 101.3(5) . . . .
C1 B1 B6 C2 0.6(6) . . . .
B2 B1 B6 C2 -61.3(6) . . . .
B5 B1 B6 C2 39.3(4) . . . .
B7 B1 B6 C2 -98.3(6) . . . .
C1 B1 B6 B5 -38.6(4) . . . .
B2 B1 B6 B5 -100.6(5) . . . .
B7 B1 B6 B5 -137.6(5) . . . .
C1 B1 B6 B10 61.9(6) . . . .
B2 B1 B6 B10 -0.1(6) . . . .
B5 B1 B6 B10 100.5(5) . . . .
B7 B1 B6 B10 -37.1(5) . . . .
C1 B1 B6 B7 98.9(5) . . . .
B2 B1 B6 B7 37.0(5) . . . .
B5 B1 B6 B7 137.6(5) . . . .
C1 B1 B7 B2 40.4(4) . . . .
B5 B1 B7 B2 101.1(5) . . . .
B6 B1 B7 B2 138.8(5) . . . .
C1 B1 B7 B8 2.5(6) . . . .
B2 B1 B7 B8 -37.9(5) . . . .
B5 B1 B7 B8 63.2(6) . . . .
B6 B1 B7 B8 100.9(5) . . . .
C1 B1 B7 B10 -61.0(6) . . . .
B2 B1 B7 B10 -101.4(6) . . . .
B5 B1 B7 B10 -0.3(7) . . . .
B6 B1 B7 B10 37.4(5) . . . .
C1 B1 B7 B6 -98.4(5) . . . .
B2 B1 B7 B6 -138.8(5) . . . .
B5 B1 B7 B6 -37.7(5) . . . .
C1 B2 B7 B1 -40.2(4) . . . .
B3 B2 B7 B1 -100.9(5) . . . .
B8 B2 B7 B1 -137.9(5) . . . .
C1 B2 B7 B8 97.7(5) . . . .
B1 B2 B7 B8 137.9(5) . . . .
B3 B2 B7 B8 37.0(5) . . . .
C1 B2 B7 B10 60.6(7) . . . .
B1 B2 B7 B10 100.7(6) . . . .
B3 B2 B7 B10 -0.2(7) . . . .
B8 B2 B7 B10 -37.2(5) . . . .
C1 B2 B7 B6 -3.2(7) . . . .
B1 B2 B7 B6 37.0(5) . . . .
B3 B2 B7 B6 -63.9(7) . . . .
B8 B2 B7 B6 -100.9(6) . . . .
C2 B6 B7 B1 98.6(5) . . . .
B5 B6 B7 B1 37.4(5) . . . .
B10 B6 B7 B1 138.2(6) . . . .
C2 B6 B7 B2 61.7(7) . . . .
B5 B6 B7 B2 0.5(7) . . . .
B10 B6 B7 B2 101.4(6) . . . .
B1 B6 B7 B2 -36.8(5) . . . .
C2 B6 B7 B8 -2.4(6) . . . .
B5 B6 B7 B8 -63.6(6) . . . .
B10 B6 B7 B8 37.2(5) . . . .
B1 B6 B7 B8 -101.0(6) . . . .
C2 B6 B7 B10 -39.7(4) . . . .
B5 B6 B7 B10 -100.8(5) . . . .
B1 B6 B7 B10 -138.2(6) . . . .
C1 B3 B8 B9 98.5(5) . . . .
B4 B3 B8 B9 36.9(5) . . . .
B2 B3 B8 B9 137.9(5) . . . .
C1 B3 B8 B7 -2.1(6) . . . .
B4 B3 B8 B7 -63.7(6) . . . .
B9 B3 B8 B7 -100.6(5) . . . .
B2 B3 B8 B7 37.3(5) . . . .
C1 B3 B8 B10 61.3(6) . . . .
B4 B3 B8 B10 -0.2(7) . . . .
B9 B3 B8 B10 -37.2(5) . . . .
B2 B3 B8 B10 100.8(6) . . . .
C1 B3 B8 B2 -39.4(4) . . . .
B4 B3 B8 B2 -101.0(5) . . . .
B9 B3 B8 B2 -137.9(5) . . . .
B1 B7 B8 B3 -0.2(7) . . . .
B2 B7 B8 B3 -37.8(5) . . . .
B10 B7 B8 B3 100.8(5) . . . .
B6 B7 B8 B3 63.4(6) . . . .
B1 B7 B8 B9 -63.6(6) . . . .
B2 B7 B8 B9 -101.2(5) . . . .
B10 B7 B8 B9 37.4(5) . . . .
B6 B7 B8 B9 0.0(7) . . . .
B1 B7 B8 B10 -101.0(5) . . . .
B2 B7 B8 B10 -138.6(5) . . . .
B6 B7 B8 B10 -37.3(5) . . . .
B1 B7 B8 B2 37.6(5) . . . .
B10 B7 B8 B2 138.6(5) . . . .
B6 B7 B8 B2 101.3(5) . . . .
C1 B2 B8 B3 38.9(4) . . . .
B1 B2 B8 B3 100.2(5) . . . .
B7 B2 B8 B3 137.9(5) . . . .
C1 B2 B8 B9 1.2(7) . . . .
B1 B2 B8 B9 62.5(7) . . . .
B7 B2 B8 B9 100.2(6) . . . .
B3 B2 B8 B9 -37.7(5) . . . .
C1 B2 B8 B7 -99.0(5) . . . .
B1 B2 B8 B7 -37.7(5) . . . .
B3 B2 B8 B7 -137.9(5) . . . .
C1 B2 B8 B10 -62.0(7) . . . .
B1 B2 B8 B10 -0.7(7) . . . .
B7 B2 B8 B10 37.0(5) . . . .
B3 B2 B8 B10 -100.9(6) . . . .
C1 B4 B9 C2 94.9(5) . . . .
B3 B4 B9 C2 134.6(5) . . . .
B5 B4 B9 C2 33.9(4) . . . .
C2 B4 B9 B3 -134.6(5) . . . .
C1 B4 B9 B3 -39.8(5) . . . .
B5 B4 B9 B3 -100.8(5) . . . .
C2 B4 B9 B8 -97.6(5) . . . .
C1 B4 B9 B8 -2.7(6) . . . .
B3 B4 B9 B8 37.0(5) . . . .
B5 B4 B9 B8 -63.7(6) . . . .
C2 B4 B9 B10 -33.6(4) . . . .
C1 B4 B9 B10 61.3(6) . . . .
B3 B4 B9 B10 101.0(5) . . . .
B5 B4 B9 B10 0.3(6) . . . .
C1 B3 B9 C2 0.2(6) . . . .
B4 B3 B9 C2 -38.9(4) . . . .
B8 B3 B9 C2 99.6(5) . . . .
B2 B3 B9 C2 61.7(6) . . . .
C1 B3 B9 B4 39.1(4) . . . .
B8 B3 B9 B4 138.5(6) . . . .
B2 B3 B9 B4 100.6(5) . . . .
C1 B3 B9 B8 -99.4(6) . . . .
B4 B3 B9 B8 -138.5(6) . . . .
B2 B3 B9 B8 -37.9(5) . . . .
C1 B3 B9 B10 -61.8(6) . . . .
B4 B3 B9 B10 -100.9(5) . . . .
B8 B3 B9 B10 37.6(5) . . . .
B2 B3 B9 B10 -0.2(6) . . . .
B3 B8 B9 C2 -98.4(5) . . . .
B7 B8 B9 C2 2.4(6) . . . .
B10 B8 B9 C2 39.9(4) . . . .
B2 B8 B9 C2 -60.5(6) . . . .
B3 B8 B9 B4 -37.0(5) . . . .
B7 B8 B9 B4 63.8(6) . . . .
B10 B8 B9 B4 101.3(5) . . . .
B2 B8 B9 B4 0.9(7) . . . .
B7 B8 B9 B3 100.7(5) . . . .
B10 B8 B9 B3 138.3(5) . . . .
B2 B8 B9 B3 37.9(5) . . . .
B3 B8 B9 B10 -138.3(5) . . . .
B7 B8 B9 B10 -37.5(5) . . . .
B2 B8 B9 B10 -100.4(6) . . . .
B4 B9 B10 C2 33.4(4) . . . .
B3 B9 B10 C2 96.6(5) . . . .
B8 B9 B10 C2 134.0(5) . . . .
C2 B9 B10 B7 -96.5(5) . . . .
B4 B9 B10 B7 -63.1(6) . . . .
B3 B9 B10 B7 0.1(6) . . . .
B8 B9 B10 B7 37.5(5) . . . .
C2 B9 B10 B6 -33.0(4) . . . .
B4 B9 B10 B6 0.4(6) . . . .
B3 B9 B10 B6 63.7(5) . . . .
B8 B9 B10 B6 101.0(5) . . . .
C2 B9 B10 B8 -134.0(5) . . . .
B4 B9 B10 B8 -100.6(5) . . . .
B3 B9 B10 B8 -37.4(5) . . . .
B1 B7 B10 C2 2.1(7) . . . .
B2 B7 B10 C2 -61.3(7) . . . .
B8 B7 B10 C2 -98.7(5) . . . .
B6 B7 B10 C2 39.6(4) . . . .
B1 B7 B10 B9 63.5(7) . . . .
B2 B7 B10 B9 0.1(7) . . . .
B8 B7 B10 B9 -37.4(5) . . . .
B6 B7 B10 B9 100.9(5) . . . .
B1 B7 B10 B6 -37.5(5) . . . .
B2 B7 B10 B6 -100.9(6) . . . .
B8 B7 B10 B6 -138.3(5) . . . .
B1 B7 B10 B8 100.9(6) . . . .
B2 B7 B10 B8 37.4(5) . . . .
B6 B7 B10 B8 138.3(5) . . . .
B5 B6 B10 C2 -34.0(4) . . . .
B7 B6 B10 C2 -133.6(5) . . . .
B1 B6 B10 C2 -96.7(5) . . . .
C2 B6 B10 B9 33.1(4) . . . .
B5 B6 B10 B9 -0.9(6) . . . .
B7 B6 B10 B9 -100.6(5) . . . .
B1 B6 B10 B9 -63.6(6) . . . .
C2 B6 B10 B7 133.6(5) . . . .
B5 B6 B10 B7 99.6(5) . . . .
B1 B6 B10 B7 37.0(5) . . . .
C2 B6 B10 B8 96.3(5) . . . .
B5 B6 B10 B8 62.3(6) . . . .
B7 B6 B10 B8 -37.3(5) . . . .
B1 B6 B10 B8 -0.4(6) . . . .
B3 B8 B10 C2 -2.2(7) . . . .
B9 B8 B10 C2 -39.5(4) . . . .
B7 B8 B10 C2 98.5(5) . . . .
B2 B8 B10 C2 61.8(7) . . . .
B3 B8 B10 B9 37.3(5) . . . .
B7 B8 B10 B9 138.0(5) . . . .
B2 B8 B10 B9 101.2(5) . . . .
B3 B8 B10 B7 -100.7(6) . . . .
B9 B8 B10 B7 -138.0(5) . . . .
B2 B8 B10 B7 -36.7(5) . . . .
B3 B8 B10 B6 -63.3(7) . . . .
B9 B8 B10 B6 -100.6(5) . . . .
B7 B8 B10 B6 37.4(5) . . . .
B2 B8 B10 B6 0.6(7) . . . .
C2 B5 C1 C3 148.6(5) . . . .
B1 B5 C1 C3 -110.1(6) . . . .
B6 B5 C1 C3 -150.5(5) . . . .
B4 B5 C1 C3 108.4(5) . . . .
C2 B5 C1 B4 40.1(4) . . . .
B1 B5 C1 B4 141.5(5) . . . .
B6 B5 C1 B4 101.1(5) . . . .
C2 B5 C1 B3 4.0(6) . . . .
B1 B5 C1 B3 105.3(5) . . . .
B6 B5 C1 B3 64.9(6) . . . .
B4 B5 C1 B3 -36.2(5) . . . .
C2 B5 C1 B1 -101.3(5) . . . .
B6 B5 C1 B1 -40.4(4) . . . .
B4 B5 C1 B1 -141.5(5) . . . .
C2 B5 C1 B2 -65.7(5) . . . .
B1 B5 C1 B2 35.6(5) . . . .
B6 B5 C1 B2 -4.7(6) . . . .
B4 B5 C1 B2 -105.8(5) . . . .
C2 B4 C1 C3 -149.1(4) . . . .
B9 B4 C1 C3 149.5(5) . . . .
B3 B4 C1 C3 109.2(5) . . . .
B5 B4 C1 C3 -108.5(5) . . . .
C2 B4 C1 B5 -40.6(4) . . . .
B9 B4 C1 B5 -102.1(5) . . . .
B3 B4 C1 B5 -142.4(5) . . . .
C2 B4 C1 B3 101.8(5) . . . .
B9 B4 C1 B3 40.3(4) . . . .
B5 B4 C1 B3 142.4(5) . . . .
C2 B4 C1 B1 -3.4(6) . . . .
B9 B4 C1 B1 -64.8(6) . . . .
B3 B4 C1 B1 -105.1(5) . . . .
B5 B4 C1 B1 37.2(5) . . . .
C2 B4 C1 B2 65.1(5) . . . .
B9 B4 C1 B2 3.7(6) . . . .
B3 B4 C1 B2 -36.6(5) . . . .
B5 B4 C1 B2 105.7(5) . . . .
B4 B3 C1 C3 -107.4(5) . . . .
B8 B3 C1 C3 150.7(5) . . . .
B9 B3 C1 C3 -146.9(5) . . . .
B2 B3 C1 C3 110.4(5) . . . .
B4 B3 C1 B5 36.8(5) . . . .
B8 B3 C1 B5 -65.1(6) . . . .
B9 B3 C1 B5 -2.7(6) . . . .
B2 B3 C1 B5 -105.4(5) . . . .
B8 B3 C1 B4 -101.9(5) . . . .
B9 B3 C1 B4 -39.5(4) . . . .
B2 B3 C1 B4 -142.2(5) . . . .
B4 B3 C1 B1 105.9(5) . . . .
B8 B3 C1 B1 3.9(6) . . . .
B9 B3 C1 B1 66.3(6) . . . .
B2 B3 C1 B1 -36.3(5) . . . .
B4 B3 C1 B2 142.2(5) . . . .
B8 B3 C1 B2 40.3(4) . . . .
B9 B3 C1 B2 102.7(6) . . . .
B2 B1 C1 C3 -109.8(5) . . . .
B5 B1 C1 C3 107.4(5) . . . .
B7 B1 C1 C3 -150.6(5) . . . .
B6 B1 C1 C3 146.8(5) . . . .
B2 B1 C1 B5 142.8(5) . . . .
B7 B1 C1 B5 102.0(5) . . . .
B6 B1 C1 B5 39.4(4) . . . .
B2 B1 C1 B4 105.1(5) . . . .
B5 B1 C1 B4 -37.7(5) . . . .
B7 B1 C1 B4 64.3(6) . . . .
B6 B1 C1 B4 1.8(6) . . . .
B2 B1 C1 B3 36.7(5) . . . .
B5 B1 C1 B3 -106.0(5) . . . .
B7 B1 C1 B3 -4.0(6) . . . .
B6 B1 C1 B3 -66.6(6) . . . .
B5 B1 C1 B2 -142.8(5) . . . .
B7 B1 C1 B2 -40.8(4) . . . .
B6 B1 C1 B2 -103.3(6) . . . .
B1 B2 C1 C3 109.1(6) . . . .
B7 B2 C1 C3 149.9(5) . . . .
B3 B2 C1 C3 -108.8(6) . . . .
B8 B2 C1 C3 -148.0(5) . . . .
B1 B2 C1 B5 -35.8(5) . . . .
B7 B2 C1 B5 5.0(7) . . . .
B3 B2 C1 B5 106.3(5) . . . .
B8 B2 C1 B5 67.1(6) . . . .
B1 B2 C1 B4 -105.9(5) . . . .
B7 B2 C1 B4 -65.1(6) . . . .
B3 B2 C1 B4 36.2(5) . . . .
B8 B2 C1 B4 -3.0(7) . . . .
B1 B2 C1 B3 -142.1(5) . . . .
B7 B2 C1 B3 -101.3(5) . . . .
B8 B2 C1 B3 -39.2(5) . . . .
B7 B2 C1 B1 40.8(5) . . . .
B3 B2 C1 B1 142.1(5) . . . .
B8 B2 C1 B1 102.9(6) . . . .
C1 B4 C2 C4 147.9(4) . . . 2_546
B9 B4 C2 C4 -110.5(5) . . . 2_546
B3 B4 C2 C4 -150.7(4) . . . 2_546
B5 B4 C2 C4 107.7(5) . . . 2_546
C1 B4 C2 B5 40.2(4) . . . .
B9 B4 C2 B5 141.8(5) . . . .
B3 B4 C2 B5 101.6(5) . . . .
C1 B4 C2 B9 -101.7(5) . . . .
B3 B4 C2 B9 -40.2(4) . . . .
B5 B4 C2 B9 -141.8(5) . . . .
C1 B4 C2 B6 3.8(6) . . . .
B9 B4 C2 B6 105.5(5) . . . .
B3 B4 C2 B6 65.3(6) . . . .
B5 B4 C2 B6 -36.4(5) . . . .
C1 B4 C2 B10 -65.7(5) . . . .
B9 B4 C2 B10 36.0(5) . . . .
B3 B4 C2 B10 -4.2(6) . . . .
B5 B4 C2 B10 -105.8(5) . . . .
C1 B5 C2 C4 -148.8(5) . . . 2_546
B1 B5 C2 C4 149.7(5) . . . 2_546
B6 B5 C2 C4 109.2(6) . . . 2_546
B4 B5 C2 C4 -108.4(5) . . . 2_546
C1 B5 C2 B4 -40.4(4) . . . .
B1 B5 C2 B4 -101.9(5) . . . .
B6 B5 C2 B4 -142.4(5) . . . .
C1 B5 C2 B9 -3.8(6) . . . .
B1 B5 C2 B9 -65.3(6) . . . .
B6 B5 C2 B9 -105.8(5) . . . .
B4 B5 C2 B9 36.6(5) . . . .
C1 B5 C2 B6 102.0(5) . . . .
B1 B5 C2 B6 40.6(5) . . . .
B4 B5 C2 B6 142.4(5) . . . .
C1 B5 C2 B10 64.7(6) . . . .
B1 B5 C2 B10 3.3(6) . . . .
B6 B5 C2 B10 -37.3(5) . . . .
B4 B5 C2 B10 105.1(5) . . . .
B4 B9 C2 C4 106.9(5) . . . 2_546
B3 B9 C2 C4 146.3(5) . . . 2_546
B8 B9 C2 C4 -151.4(5) . . . 2_546
B10 B9 C2 C4 -110.8(6) . . . 2_546
B3 B9 C2 B4 39.5(4) . . . .
B8 B9 C2 B4 101.8(5) . . . .
B10 B9 C2 B4 142.3(5) . . . .
B4 B9 C2 B5 -37.1(4) . . . .
B3 B9 C2 B5 2.4(6) . . . .
B8 B9 C2 B5 64.7(6) . . . .
B10 B9 C2 B5 105.2(5) . . . .
B4 B9 C2 B6 -106.0(5) . . . .
B3 B9 C2 B6 -66.5(6) . . . .
B8 B9 C2 B6 -4.2(6) . . . .
B10 B9 C2 B6 36.3(5) . . . .
B4 B9 C2 B10 -142.3(5) . . . .
B3 B9 C2 B10 -102.8(5) . . . .
B8 B9 C2 B10 -40.5(4) . . . .
B5 B6 C2 C4 -106.9(5) . . . 2_546
B10 B6 C2 C4 111.6(5) . . . 2_546
B7 B6 C2 C4 151.8(5) . . . 2_546
B1 B6 C2 C4 -146.6(5) . . . 2_546
B5 B6 C2 B4 36.7(5) . . . .
B10 B6 C2 B4 -104.7(5) . . . .
B7 B6 C2 B4 -64.5(6) . . . .
B1 B6 C2 B4 -2.9(6) . . . .
B10 B6 C2 B5 -141.4(5) . . . .
B7 B6 C2 B5 -101.3(5) . . . .
B1 B6 C2 B5 -39.6(4) . . . .
B5 B6 C2 B9 105.4(5) . . . .
B10 B6 C2 B9 -36.0(5) . . . .
B7 B6 C2 B9 4.2(6) . . . .
B1 B6 C2 B9 65.8(6) . . . .
B5 B6 C2 B10 141.4(5) . . . .
B7 B6 C2 B10 40.2(5) . . . .
B1 B6 C2 B10 101.8(5) . . . .
B9 B10 C2 C4 109.3(6) . . . 2_546
B7 B10 C2 C4 -148.5(5) . . . 2_546
B6 B10 C2 C4 -108.1(6) . . . 2_546
B8 B10 C2 C4 149.3(5) . . . 2_546
B9 B10 C2 B4 -36.0(4) . . . .
B7 B10 C2 B4 66.2(6) . . . .
B6 B10 C2 B4 106.7(5) . . . .
B8 B10 C2 B4 4.0(7) . . . .
B9 B10 C2 B5 -105.6(5) . . . .
B7 B10 C2 B5 -3.4(7) . . . .
B6 B10 C2 B5 37.0(5) . . . .
B8 B10 C2 B5 -65.6(6) . . . .
B7 B10 C2 B9 102.2(6) . . . .
B6 B10 C2 B9 142.6(5) . . . .
B8 B10 C2 B9 40.0(5) . . . .
B9 B10 C2 B6 -142.6(5) . . . .
B7 B10 C2 B6 -40.4(5) . . . .
B8 B10 C2 B6 -102.6(6) . . . .
Cu1 O1 C3 O2 12.3(9) . . . .
Cu1 O1 C3 C1 -165.5(3) . . . .
B5 C1 C3 O2 -86.3(7) . . . .
B4 C1 C3 O2 -13.8(8) . . . .
B3 C1 C3 O2 56.9(7) . . . .
B1 C1 C3 O2 -158.0(6) . . . .
B2 C1 C3 O2 130.0(6) . . . .
B5 C1 C3 O1 91.7(6) . . . .
B4 C1 C3 O1 164.1(5) . . . .
B3 C1 C3 O1 -125.1(5) . . . .
B1 C1 C3 O1 20.0(7) . . . .
B2 C1 C3 O1 -52.0(7) . . . .
Cu1 O3 C4 O4 -9.3(7) . . . .
Cu1 O3 C4 C2 168.4(3) . . . 2_556
C9 N1 C5 C6 -0.9(8) . . . .
Cu1 N1 C5 C6 -178.5(4) . . . .
N1 C5 C6 C7 -1.2(9) . . . .
C5 C6 C7 C8 1.9(9) . . . .
C6 C7 C8 C9 -0.6(8) . . . .
C6 C7 C8 C13 178.0(6) . . . .
C5 N1 C9 C8 2.3(7) . . . .
Cu1 N1 C9 C8 -179.7(4) . . . .
C5 N1 C9 C10 -177.5(5) . . . .
Cu1 N1 C9 C10 0.4(5) . . . .
C7 C8 C9 N1 -1.6(8) . . . .
C13 C8 C9 N1 179.7(5) . . . .
C7 C8 C9 C10 178.2(5) . . . .
C13 C8 C9 C10 -0.5(7) . . . .
C16 N2 C10 C11 0.4(7) . . . .
Cu1 N2 C10 C11 179.7(4) . . . .
C16 N2 C10 C9 -179.7(4) . . . .
Cu1 N2 C10 C9 -0.4(5) . . . .
N1 C9 C10 N2 0.0(7) . . . .
C8 C9 C10 N2 -179.9(4) . . . .
N1 C9 C10 C11 179.8(4) . . . .
C8 C9 C10 C11 0.0(7) . . . .
N2 C10 C11 C14 0.6(7) . . . .
C9 C10 C11 C14 -179.3(5) . . . .
N2 C10 C11 C12 -179.2(5) . . . .
C9 C10 C11 C12 0.9(7) . . . .
C14 C11 C12 C13 178.9(5) . . . .
C10 C11 C12 C13 -1.3(8) . . . .
C11 C12 C13 C8 0.8(9) . . . .
C7 C8 C13 C12 -178.5(6) . . . .
C9 C8 C13 C12 0.1(8) . . . .
C10 C11 C14 C15 -0.4(8) . . . .
C12 C11 C14 C15 179.4(5) . . . .
C11 C14 C15 C16 -0.7(9) . . . .
C10 N2 C16 C15 -1.5(8) . . . .
Cu1 N2 C16 C15 179.2(4) . . . .
C14 C15 C16 N2 1.7(9) . . . .
